data_7239622
loop_
_publ_author_name
'Jiang, Zhijie'
'Sun, Lin'
'Li, Min'
'Wu, Haipeng'
'Xia, Zhengqiang'
'Ke, Hongshan'
'Zhang, Yiquan'
'Xie, Gang'
'Chen, Sanping'

_publ_section_title
;
 Solvent-tuned magnetic exchange interactions in Dy2 systems ligated by a
 \m-phenolato heptadentate Schiff base
;
_journal_issue 68
_journal_name_full 'RSC Advances'
_journal_page_first 39640
_journal_paper_doi 10.1039/C9RA08754K
_journal_volume 9
_journal_year 2019
_chemical_formula_sum 'C62 H64 Cl6 Dy2 N8 O8'
_chemical_formula_weight 1586.910
_space_group_IT_number 2
_space_group_name_Hall '-P 1'
_space_group_name_H-M_alt 'P -1'
_symmetry_Int_Tables_number 2
_symmetry_space_group_name_Hall '-P 1'
_symmetry_space_group_name_H-M 'P -1'
_audit_creation_date 17-04-07
_audit_creation_method 'Created with Diamond (www.crystalimpact.com)'
_audit_update_record
;
2017-04-11 deposited with the CCDC.	2019-11-25 downloaded from the CCDC.
;
_cell_angle_alpha 64.222(3)
_cell_angle_beta 84.541(3)
_cell_angle_gamma 65.307(3)
_cell_formula_units_Z 1
_cell_length_a 11.675(2)
_cell_length_b 12.589(2)
_cell_length_c 13.298(2)
_cell_volume 1590.1(4)
_refine_ls_R_factor_all 0.067
_cod_data_source_file c9ra08754k2.cif
_cod_data_source_block xb0199_0m
_cod_original_sg_symbol_Hall -P_1
_cod_database_code 7239622

loop_
_symmetry_equiv_pos_site_id
_symmetry_equiv_pos_as_xyz
1 'x, y, z'
2 '-x, -y, -z'

loop_
_atom_site_aniso_label
_atom_site_aniso_U_11
_atom_site_aniso_U_22
_atom_site_aniso_U_33
_atom_site_aniso_U_12
_atom_site_aniso_U_13
_atom_site_aniso_U_23
Dy1 0.0310(2) 0.0318(2) 0.0277(2) -0.01098(17) 0.00207(15) -0.01474(17)
Cl1 0.083(2) 0.0724(19) 0.0703(19) -0.0532(18) 0.0130(16) -0.0118(16)
Cl2 0.0725(19) 0.117(3) 0.0626(17) -0.0417(19) 0.0316(15) -0.0645(19)
Cl3 0.077(2) 0.0409(15) 0.096(2) 0.0043(14) 0.0030(17) -0.0356(16)
O1 0.040(3) 0.039(3) 0.037(3) -0.017(3) 0.005(3) -0.020(3)
O2 0.028(3) 0.041(3) 0.033(3) -0.013(3) 0.001(2) -0.021(3)
O3 0.051(4) 0.036(3) 0.032(3) -0.017(3) 0.006(3) -0.017(3)
N2 0.037(4) 0.031(4) 0.024(3) -0.010(3) 0.001(3) -0.011(3)
N3 0.035(4) 0.036(4) 0.032(4) -0.011(3) 0.004(3) -0.019(3)
C7 0.028(4) 0.043(5) 0.038(5) -0.015(4) 0.013(4) -0.019(4)
N4 0.034(4) 0.049(4) 0.033(4) -0.022(3) 0.007(3) -0.023(3)
C11 0.036(5) 0.024(4) 0.034(4) -0.011(4) -0.001(4) -0.009(4)
C15 0.046(6) 0.048(6) 0.036(5) -0.018(5) 0.006(4) -0.020(4)
C23 0.025(4) 0.034(5) 0.041(5) -0.007(4) -0.007(4) -0.015(4)
C6 0.038(5) 0.032(5) 0.042(5) -0.015(4) 0.009(4) -0.019(4)
C10 0.047(6) 0.055(6) 0.047(5) -0.028(5) 0.013(4) -0.033(5)
C21 0.036(5) 0.035(5) 0.038(5) -0.014(4) 0.007(4) -0.015(4)
C12 0.048(6) 0.051(6) 0.032(5) -0.017(5) -0.001(4) -0.014(4)
C14 0.050(6) 0.053(6) 0.032(5) -0.024(5) 0.006(4) -0.016(4)
C5 0.051(6) 0.039(5) 0.042(5) -0.016(5) 0.006(4) -0.019(4)
C8 0.027(4) 0.060(6) 0.046(5) -0.019(4) 0.009(4) -0.033(5)
C26 0.035(5) 0.020(4) 0.027(4) -0.006(4) 0.007(3) -0.009(3)
C24 0.072(7) 0.034(5) 0.055(6) -0.020(5) 0.009(5) -0.029(5)
C22 0.032(5) 0.034(5) 0.046(5) -0.005(4) 0.005(4) -0.013(4)
C1 0.042(5) 0.029(4) 0.033(5) -0.008(4) 0.005(4) -0.016(4)
C19 0.052(6) 0.034(5) 0.048(5) -0.018(4) 0.006(4) -0.020(4)
C13 0.050(6) 0.054(6) 0.026(4) -0.023(5) -0.001(4) -0.010(4)
N1 0.043(4) 0.051(5) 0.031(4) -0.019(4) 0.006(3) -0.019(4)
C17 0.048(6) 0.049(6) 0.057(6) -0.023(5) 0.004(5) -0.020(5)
C16 0.062(7) 0.044(6) 0.043(5) -0.026(5) 0.007(5) -0.013(5)
C18 0.045(6) 0.038(5) 0.054(6) -0.015(5) -0.001(5) -0.018(5)
C29 0.047(6) 0.030(5) 0.054(6) -0.006(4) 0.007(5) -0.022(5)
C2 0.050(6) 0.085(8) 0.045(6) -0.030(6) 0.013(5) -0.038(6)
C25 0.042(5) 0.050(6) 0.048(6) -0.009(5) -0.003(4) -0.028(5)
C9 0.060(6) 0.034(5) 0.036(5) -0.018(5) 0.000(4) -0.016(4)
C4 0.059(6) 0.058(6) 0.036(5) -0.029(5) 0.014(4) -0.023(5)
C20 0.041(5) 0.031(5) 0.038(5) -0.008(4) -0.002(4) -0.016(4)
C3 0.066(7) 0.081(8) 0.051(6) -0.033(6) 0.010(5) -0.046(6)
C34 0.29(4) 0.082(14) 0.13(2) 0.049(18) -0.03(2) -0.007(14)
C33 0.217(15) 0.214(15) 0.204(15) -0.093(10) -0.006(9) -0.094(10)
C32 0.43(5) 0.069(14) 0.34(4) -0.08(2) 0.17(4) -0.08(2)
C31 0.40(3) 0.41(3) 0.40(3) -0.157(17) 0.042(11) -0.185(17)
O4 0.256(13) 0.186(12) 0.227(12) -0.090(9) 0.023(9) -0.086(9)

loop_
_atom_site_label
_atom_site_type_symbol
_atom_site_fract_x
_atom_site_fract_y
_atom_site_fract_z
_atom_site_occupancy
_atom_site_symmetry_multiplicity
_atom_site_Wyckoff_symbol
_atom_site_calc_flag
_atom_site_thermal_displace_type
_atom_site_U_iso_or_equiv
Dy1 Dy -0.0947(0) 0.9411(0) 0.1207(0) 1.000 2 i d Uani 0.03026(15)
Cl1 Cl -0.4132(3) 0.4776(3) 0.3859(3) 1.000 2 i d Uani 0.0754(9)
Cl2 Cl 0.4508(3) 0.8340(3) -0.5626(2) 1.000 2 i d Uani 0.0752(9)
Cl3 Cl 0.4386(3) 0.3637(3) 0.1023(3) 1.000 2 i d Uani 0.0795(9)
O1 O 0.1275(5) 0.9575(5) -0.2295(5) 1.000 2 i d Uani 0.0377(14)
O2 O 0.0448(5) 0.8851(5) -0.0018(4) 1.000 2 i d Uani 0.0326(13)
O3 O -0.1398(6) 0.7883(5) 0.1153(5) 1.000 2 i d Uani 0.0397(14)
N2 N 0.1471(6) 0.8349(6) 0.2172(5) 1.000 2 i d Uani 0.0325(15)
N3 N 0.2635(6) 0.9093(6) 0.0715(5) 1.000 2 i d Uani 0.0343(16)
C7 C 0.3751(8) 0.9552(8) -0.2340(7) 1.000 2 i d Uani 0.037(2)
H7 H 0.4598 0.9414 -0.2388 1.000 2 i calc Uiso 0.04400
N4 N 0.3214(6) 0.9873(7) -0.1569(6) 1.000 2 i d Uani 0.0355(16)
C11 C 0.2538(8) 0.7881(7) 0.1547(7) 1.000 2 i d Uani 0.0326(18)
H11 H 0.3316 0.7332 0.2066 1.000 2 i calc Uiso 0.03900
C15 C -0.1956(9) 0.6739(9) 0.2968(7) 1.000 2 i d Uani 0.044(2)
C23 C 0.3939(7) 0.8712(8) 0.0387(7) 1.000 2 i d Uani 0.0348(19)
H23A H 0.4207 0.7900 0.0333 1.000 2 i calc Uiso 0.04200
H23B H 0.4507 0.8570 0.0964 1.000 2 i calc Uiso 0.04200
C6 C 0.3184(8) 0.9380(8) -0.3145(7) 1.000 2 i d Uani 0.0364(19)
C10 C 0.1677(9) 0.9377(9) 0.2315(8) 1.000 2 i d Uani 0.044(2)
H10A H 0.0873 1.0077 0.2280 1.000 2 i calc Uiso 0.05200
H10B H 0.2161 0.9014 0.3031 1.000 2 i calc Uiso 0.05200
C21 C 0.2360(8) 0.7122(8) 0.1015(7) 1.000 2 i d Uani 0.037(2)
C12 C 0.1604(9) 0.7269(9) 0.3281(7) 1.000 2 i d Uani 0.046(2)
H12A H 0.2304 0.7105 0.3748 1.000 2 i calc Uiso 0.05600
H12B H 0.1802 0.6489 0.3190 1.000 2 i calc Uiso 0.05600
C14 C -0.1142(9) 0.6898(9) 0.3580(8) 1.000 2 i d Uani 0.046(2)
H14 H -0.1001 0.6402 0.4355 1.000 2 i calc Uiso 0.05500
C5 C 0.3945(9) 0.9076(9) -0.3938(7) 1.000 2 i d Uani 0.045(2)
H5 H 0.4742 0.9081 -0.3977 1.000 2 i calc Uiso 0.05400
C8 C 0.4034(8) 0.9730(9) -0.0720(7) 1.000 2 i d Uani 0.040(2)
H8A H 0.3768 1.0550 -0.0680 1.000 2 i calc Uiso 0.04800
H8B H 0.4903 0.9464 -0.0903 1.000 2 i calc Uiso 0.04800
C26 C 0.1320(8) 0.7657(7) 0.0237(6) 1.000 2 i d Uani 0.0301(18)
C24 C 0.2153(10) 0.5695(9) -0.0013(8) 1.000 2 i d Uani 0.051(3)
H24 H 0.2075 0.5215 -0.0352 1.000 2 i calc Uiso 0.06100
C22 C 0.3297(8) 0.5857(8) 0.1261(8) 1.000 2 i d Uani 0.042(2)
H22 H 0.3996 0.5485 0.1778 1.000 2 i calc Uiso 0.05100
C1 C 0.1994(8) 0.9339(8) -0.3046(7) 1.000 2 i d Uani 0.037(2)
C19 C -0.2606(9) 0.6731(8) 0.1308(8) 1.000 2 i d Uani 0.044(2)
H19 H -0.2584 0.6941 0.0546 1.000 2 i calc Uiso 0.05300
C13 C 0.0420(9) 0.7559(10) 0.3854(7) 1.000 2 i d Uani 0.045(2)
H13A H 0.0545 0.6859 0.4600 1.000 2 i calc Uiso 0.05400
H13B H 0.0183 0.8359 0.3921 1.000 2 i calc Uiso 0.05400
N1 N -0.0578(7) 0.7686(7) 0.3140(6) 1.000 2 i d Uani 0.0415(18)
C17 C -0.3272(9) 0.5658(10) 0.3086(9) 1.000 2 i d Uani 0.051(2)
C16 C -0.2627(9) 0.6009(9) 0.3596(8) 1.000 2 i d Uani 0.051(2)
H16 H -0.2633 0.5763 0.4364 1.000 2 i calc Uiso 0.06100
C18 C -0.3263(9) 0.6014(9) 0.1925(8) 1.000 2 i d Uani 0.047(2)
H18 H -0.3697 0.5766 0.1579 1.000 2 i calc Uiso 0.05700
C29 C 0.3165(9) 0.5183(9) 0.0731(8) 1.000 2 i d Uani 0.046(2)
C2 C 0.1615(10) 0.9001(11) -0.3782(8) 1.000 2 i d Uani 0.056(3)
H2 H 0.0831 0.8966 -0.3738 1.000 2 i calc Uiso 0.06800
C25 C 0.1229(9) 0.6940(9) -0.0272(8) 1.000 2 i d Uani 0.047(2)
H25 H 0.0540 0.7296 -0.0794 1.000 2 i calc Uiso 0.05600
C9 C 0.2390(9) 0.9851(8) 0.1374(7) 1.000 2 i d Uani 0.043(2)
H9A H 0.3187 0.9740 0.1661 1.000 2 i calc Uiso 0.05200
H9B H 0.1903 1.0768 0.0899 1.000 2 i calc Uiso 0.05200
C4 C 0.3537(10) 0.8772(10) -0.4654(8) 1.000 2 i d Uani 0.049(2)
C20 C -0.1970(8) 0.7159(8) 0.1783(7) 1.000 2 i d Uani 0.038(2)
C3 C 0.2374(10) 0.8716(11) -0.4578(8) 1.000 2 i d Uani 0.059(3)
H3 H 0.2101 0.8488 -0.5058 1.000 2 i calc Uiso 0.07000
C34 C 0.934(2) 0.5999(19) 0.727(2) 1.000 2 i d Uani 0.227(17)
H34A H 1.0191 0.5855 0.7059 1.000 2 i calc Uiso 0.27300
H34B H 0.9396 0.5165 0.7839 1.000 2 i calc Uiso 0.27300
C33 C 0.908(3) 0.676(3) 0.781(2) 1.000 2 i d Uani 0.207(12)
H33A H 0.9810 0.6903 0.7905 1.000 2 i calc Uiso 0.24900
H33B H 0.8794 0.6393 0.8539 1.000 2 i calc Uiso 0.24900
C32 C 0.807(3) 0.795(2) 0.704(3) 1.000 2 i d Uani 0.30(2)
H32A H 0.7293 0.8224 0.7376 1.000 2 i calc Uiso 0.36200
H32B H 0.8323 0.8660 0.6644 1.000 2 i calc Uiso 0.36200
C31 C 0.807(3) 0.729(3) 0.641(3) 1.000 2 i d Uani 0.40(3)
H31A H 0.7224 0.7330 0.6442 1.000 2 i calc Uiso 0.48200
H31B H 0.8091 0.7886 0.5648 1.000 2 i calc Uiso 0.48200
O4 O 0.873(2) 0.621(2) 0.644(2) 1.000 2 i d Uani 0.226(9)

loop_
_atom_type_symbol
_atom_type_radius_bond
Dy 1.200
Cl 1.200
O 1.200
N 1.200
C 1.200
H 1.200

loop_
_geom_angle_atom_site_label_1
_geom_angle_atom_site_label_2
_geom_angle_atom_site_label_3
_geom_angle_site_symmetry_1
_geom_angle_site_symmetry_3
_geom_angle
_geom_angle_publ_flag
O1 Dy1 O3 2_575 . 137.4(2) no
O1 Dy1 O2 2_575 . 140.3(2) no
O3 Dy1 O2 . . 79.7(2) no
O1 Dy1 O2 2_575 2_575 80.32(19) no
O3 Dy1 O2 . 2_575 140.29(19) no
O2 Dy1 O2 . 2_575 69.5(2) no
O1 Dy1 N1 2_575 . 75.4(2) no
O3 Dy1 N1 . . 72.2(2) no
O2 Dy1 N1 . . 115.8(2) no
O2 Dy1 N1 2_575 . 144.0(2) no
O1 Dy1 N4 2_575 2_575 71.5(2) no
O3 Dy1 N4 . 2_575 78.4(2) no
O2 Dy1 N4 . 2_575 143.8(2) no
O2 Dy1 N4 2_575 2_575 112.8(2) no
N1 Dy1 N4 . 2_575 84.1(2) no
O1 Dy1 N2 2_575 . 80.5(2) no
O3 Dy1 N2 . . 110.2(2) no
O2 Dy1 N2 . . 71.25(18) no
O2 Dy1 N2 2_575 . 83.43(19) no
N1 Dy1 N2 . . 66.8(2) no
N4 Dy1 N2 2_575 . 144.0(2) no
O1 Dy1 N3 2_575 2_575 112.0(2) no
O3 Dy1 N3 . 2_575 80.7(2) no
O2 Dy1 N3 . 2_575 82.36(19) no
O2 Dy1 N3 2_575 2_575 71.09(19) no
N1 Dy1 N3 . 2_575 143.1(2) no
N4 Dy1 N3 2_575 2_575 65.9(2) no
N2 Dy1 N3 . 2_575 148.5(2) no
O1 Dy1 Dy1 2_575 2_575 111.20(15) no
O3 Dy1 Dy1 . 2_575 111.35(14) no
O2 Dy1 Dy1 . 2_575 35.05(14) no
O2 Dy1 Dy1 2_575 2_575 34.43(13) no
N1 Dy1 Dy1 . 2_575 139.35(17) no
N4 Dy1 Dy1 2_575 2_575 136.49(16) no
N2 Dy1 Dy1 . 2_575 74.68(13) no
N3 Dy1 Dy1 2_575 2_575 73.81(14) no
C1 O1 Dy1 . 2_575 140.9(6) no
C26 O2 Dy1 . . 123.7(5) no
C26 O2 Dy1 . 2_575 117.7(5) no
Dy1 O2 Dy1 . 2_575 110.5(2) no
C20 O3 Dy1 . . 135.3(5) no
C12 N2 C11 . . 108.7(6) no
C12 N2 C10 . . 109.5(7) no
C11 N2 C10 . . 103.5(6) no
C12 N2 Dy1 . . 108.2(5) no
C11 N2 Dy1 . . 118.5(5) no
C10 N2 Dy1 . . 108.2(5) no
C23 N3 C9 . . 112.4(7) no
C23 N3 C11 . . 107.1(6) no
C9 N3 C11 . . 102.5(6) no
C23 N3 Dy1 . 2_575 108.7(5) no
C9 N3 Dy1 . 2_575 108.9(5) no
C11 N3 Dy1 . 2_575 117.3(5) no
N4 C7 C6 . . 126.9(8) no
C7 N4 C8 . . 116.8(7) no
C7 N4 Dy1 . 2_575 129.8(6) no
C8 N4 Dy1 . 2_575 113.3(5) no
N2 C11 N3 . . 103.6(6) no
N2 C11 C21 . . 114.0(7) no
N3 C11 C21 . . 113.1(7) no
C16 C15 C20 . . 120.6(9) no
C16 C15 C14 . . 117.2(8) no
C20 C15 C14 . . 121.8(8) no
N3 C23 C8 . . 112.1(6) no
C5 C6 C1 . . 120.7(8) no
C5 C6 C7 . . 116.6(8) no
C1 C6 C7 . . 122.0(7) no
C9 C10 N2 . . 105.1(7) no
C26 C21 C22 . . 119.0(8) no
C26 C21 C11 . . 121.5(7) no
C22 C21 C11 . . 119.4(8) no
N2 C12 C13 . . 111.9(7) no
N1 C14 C15 . . 125.5(8) no
C4 C5 C6 . . 120.7(9) no
N4 C8 C23 . . 107.5(7) no
O2 C26 C25 . . 121.0(7) no
O2 C26 C21 . . 119.6(7) no
C25 C26 C21 . . 119.3(7) no
C29 C24 C25 . . 119.7(9) no
C29 C22 C21 . . 119.4(9) no
O1 C1 C2 . . 120.4(8) no
O1 C1 C6 . . 122.6(8) no
C2 C1 C6 . . 117.0(8) no
C18 C19 C20 . . 122.5(9) no
N1 C13 C12 . . 106.1(7) no
C14 N1 C13 . . 118.6(7) no
C14 N1 Dy1 . . 128.0(6) no
C13 N1 Dy1 . . 113.4(5) no
C16 C17 C18 . . 120.4(9) no
C16 C17 Cl1 . . 120.5(8) no
C18 C17 Cl1 . . 119.1(8) no
C17 C16 C15 . . 120.3(9) no
C19 C18 C17 . . 119.3(9) no
C24 C29 C22 . . 121.6(8) no
C24 C29 Cl3 . . 120.6(7) no
C22 C29 Cl3 . . 117.8(7) no
C3 C2 C1 . . 121.8(10) no
C26 C25 C24 . . 120.9(9) no
C10 C9 N3 . . 108.3(7) no
C5 C4 C3 . . 120.1(9) no
C5 C4 Cl2 . . 121.0(8) no
C3 C4 Cl2 . . 118.8(8) no
O3 C20 C19 . . 120.3(8) no
O3 C20 C15 . . 122.9(8) no
C19 C20 C15 . . 116.8(8) no
C2 C3 C4 . . 119.6(9) no
O4 C34 C33 . . 128.(2) no
C34 C33 C32 . . 101.(2) no
C31 C32 C33 . . 88.(2) no
O4 C31 C32 . . 136.(4) no
C34 O4 C31 . . 86.(3) no

loop_
_geom_bond_atom_site_label_1
_geom_bond_atom_site_label_2
_geom_bond_site_symmetry_2
_geom_bond_distance
_geom_bond_publ_flag
Dy1 O1 2_575 2.227(5) no
Dy1 O3 . 2.226(6) no
Dy1 O2 . 2.311(5) no
Dy1 O2 2_575 2.347(6) no
Dy1 N1 . 2.466(7) no
Dy1 N4 2_575 2.488(7) no
Dy1 N2 . 2.729(7) no
Dy1 N3 2_575 2.763(7) no
Dy1 Dy1 2_575 3.8274(9) no
Cl1 C17 . 1.744(10) no
Cl2 C4 . 1.751(9) no
Cl3 C29 . 1.762(9) no
O1 C1 . 1.297(10) no
O1 Dy1 2_575 2.227(5) no
O2 C26 . 1.325(9) no
O2 Dy1 2_575 2.347(5) no
O3 C20 . 1.311(10) no
N2 C12 . 1.474(11) no
N2 C11 . 1.485(10) no
N2 C10 . 1.501(11) no
N3 C23 . 1.478(10) no
N3 C9 . 1.487(10) no
N3 C11 . 1.489(10) no
N3 Dy1 2_575 2.763(7) no
C7 N4 . 1.278(10) no
C7 C6 . 1.445(12) no
N4 C8 . 1.453(10) no
N4 Dy1 2_575 2.488(7) no
C11 C21 . 1.497(11) no
C15 C16 . 1.402(13) no
C15 C20 . 1.427(12) no
C15 C14 . 1.434(13) no
C23 C8 . 1.506(12) no
C6 C5 . 1.392(12) no
C6 C1 . 1.403(12) no
C10 C9 . 1.478(12) no
C21 C26 . 1.396(12) no
C21 C22 . 1.413(11) no
C12 C13 . 1.499(13) no
C14 N1 . 1.315(11) no
C5 C4 . 1.356(13) no
C26 C25 . 1.381(12) no
C24 C29 . 1.350(14) no
C24 C25 . 1.389(12) no
C22 C29 . 1.376(13) no
C1 C2 . 1.391(13) no
C19 C18 . 1.376(13) no
C19 C20 . 1.399(12) no
C13 N1 . 1.485(11) no
C17 C16 . 1.363(14) no
C17 C18 . 1.409(13) no
C2 C3 . 1.386(13) no
C4 C3 . 1.380(14) no
C34 O4 . 1.232(17) no
C34 C33 . 1.364(17) no
C33 C32 . 1.445(18) no
C32 C31 . 1.414(19) no
C31 O4 . 1.236(19) no
